data_4105036
loop_
_publ_author_name
'Baolin Li'
'Tsukasa Matsuo'
'Daisuke Hashizume'
'Hiroyuki Fueno'
'Kazuyoshi Tanaka'
'Kohei Tamao'

_publ_section_title
;
 \p-Conjugated Phosphasilenes Stabilized by Fused-Ring Bulky Groups
;
_journal_name_full 'Journal of the American Chemical Society'
_journal_page_first 13222
_journal_page_last 13223
_journal_paper_doi 10.1021/ja9051153
_journal_volume 131
_journal_year 2009
_chemical_formula_moiety 'C70 H99 P Si, C4 H8 O'
_chemical_formula_sum 'C74 H107 O P Si'
_chemical_formula_weight 1071.66
_chemical_name_systematic
; 
 (E)-1,2-bis(1,1,3,3,5,5,7,7-octaethyl-s-hydrindacen-4-yl)-
 2-(2- anthryl)phosphasilene tetrahydrofuran solvate
;
_space_group_IT_number 2
_symmetry_cell_setting triclinic
_symmetry_space_group_name_Hall '-P 1'
_symmetry_space_group_name_H-M 'P -1'
_atom_sites_solution_hydrogens geom
_atom_sites_solution_primary direct
_atom_sites_solution_secondary difmap
_audit_creation_method SHELXL-97
_cell_angle_alpha 92.9717(15)
_cell_angle_beta 94.9680(11)
_cell_angle_gamma 101.2142(11)
_cell_formula_units_Z 2
_cell_length_a 13.7835(3)
_cell_length_b 14.4694(4)
_cell_length_c 16.1200(5)
_cell_measurement_reflns_used 85604
_cell_measurement_temperature 90
_cell_measurement_theta_max 31.09
_cell_measurement_theta_min 1.51
_cell_volume 3133.96(15)
_computing_cell_refinement HKL2000
_computing_data_collection CrystalClear
_computing_data_reduction HKL2000
_computing_structure_refinement 'SHELXL-97 (Sheldrick, 2008)'
_computing_structure_solution SIR2004
_diffrn_ambient_temperature 90
_diffrn_detector_area_resol_mean 7.31
_diffrn_measured_fraction_theta_full 0.999
_diffrn_measured_fraction_theta_max 0.999
_diffrn_measurement_device_type 'Rigaku AFC-8 with Saturn70 CCD'
_diffrn_measurement_method \w-scan
_diffrn_radiation_monochromator confocal
_diffrn_radiation_source 'fine-focus rotating anode'
_diffrn_radiation_type MoK\a
_diffrn_radiation_wavelength 0.71073
_diffrn_reflns_av_R_equivalents 0.0751
_diffrn_reflns_av_sigmaI/netI 0.0510
_diffrn_reflns_limit_h_max 17
_diffrn_reflns_limit_h_min -17
_diffrn_reflns_limit_k_max 18
_diffrn_reflns_limit_k_min -18
_diffrn_reflns_limit_l_max 20
_diffrn_reflns_limit_l_min -20
_diffrn_reflns_number 69624
_diffrn_reflns_theta_full 27.50
_diffrn_reflns_theta_max 27.50
_diffrn_reflns_theta_min 1.51
_diffrn_standards_number 0
_exptl_absorpt_coefficient_mu 0.107
_exptl_absorpt_correction_T_max 0.9912
_exptl_absorpt_correction_T_min 0.9307
_exptl_absorpt_correction_type multi-scan
_exptl_absorpt_process_details MULABS
_exptl_crystal_colour yellow-orange
_exptl_crystal_density_diffrn 1.136
_exptl_crystal_description plate
_exptl_crystal_F_000 1176
_exptl_crystal_size_max 0.18
_exptl_crystal_size_mid 0.09
_exptl_crystal_size_min 0.08
_refine_diff_density_max 1.003
_refine_diff_density_min -0.906
_refine_diff_density_rms 0.088
_refine_ls_extinction_method none
_refine_ls_goodness_of_fit_ref 1.046
_refine_ls_hydrogen_treatment constr
_refine_ls_matrix_type full
_refine_ls_number_parameters 765
_refine_ls_number_reflns 14368
_refine_ls_number_restraints 15
_refine_ls_restrained_S_all 1.047
_refine_ls_R_factor_all 0.0918
_refine_ls_R_factor_gt 0.0671
_refine_ls_shift/su_max 0.001
_refine_ls_shift/su_mean 0.000
_refine_ls_structure_factor_coef Fsqd
_refine_ls_weighting_details 'calc w=1/[\s^2^(Fo^2^)+(0.1306P)^2^+1.4346P] where P=(Fo^2^+2Fc^2^)/3'
_refine_ls_weighting_scheme calc
_refine_ls_wR_factor_gt 0.1868
_refine_ls_wR_factor_ref 0.2117
_reflns_number_gt 10468
_reflns_number_total 14368
_reflns_threshold_expression I>2\s(I)
_cod_data_source_file ja9051153_si_003.cif
_cod_data_source_block 1c-THF
_cod_database_code 4105036

loop_
_symmetry_equiv_pos_as_xyz
'x, y, z'
'-x, -y, -z'

loop_
_atom_site_label
_atom_site_type_symbol
_atom_site_fract_x
_atom_site_fract_y
_atom_site_fract_z
_atom_site_U_iso_or_equiv
_atom_site_adp_type
_atom_site_occupancy
_atom_site_symmetry_multiplicity
_atom_site_calc_flag
_atom_site_refinement_flags
_atom_site_disorder_assembly
_atom_site_disorder_group
P1 P 0.44294(4) 0.78968(4) 0.76641(4) 0.02096(14) Uani 1 1 d . . .
Si1 Si 0.56096(4) 0.72418(4) 0.74180(4) 0.01932(15) Uani 1 1 d . . .
C1 C 0.68062(15) 0.79648(15) 0.71002(13) 0.0185(4) Uani 1 1 d . . .
C2 C 0.76072(15) 0.83846(15) 0.77109(13) 0.0191(4) Uani 1 1 d . . .
C3 C 0.76291(16) 0.84650(16) 0.86680(13) 0.0209(4) Uani 1 1 d . . .
C4 C 0.87058(16) 0.90097(17) 0.89613(14) 0.0249(5) Uani 1 1 d . . .
H4A H 0.8680 0.9602 0.9288 0.030 Uiso 1 1 calc R . .
H4B H 0.9050 0.8619 0.9325 0.030 Uiso 1 1 calc R . .
C5 C 0.92855(16) 0.92420(16) 0.81938(14) 0.0229(5) Uani 1 1 d . . .
C6 C 0.85353(16) 0.88011(15) 0.74744(13) 0.0203(4) Uani 1 1 d . . .
C7 C 0.87062(16) 0.88099(16) 0.66414(14) 0.0223(4) Uani 1 1 d . . .
H7 H 0.9345 0.9079 0.6488 0.027 Uiso 1 1 calc R . .
C8 C 0.79443(15) 0.84258(15) 0.60343(13) 0.0203(4) Uani 1 1 d . . .
C9 C 0.80137(16) 0.83804(16) 0.51014(13) 0.0224(5) Uani 1 1 d . . .
C10 C 0.69054(16) 0.81768(17) 0.47628(14) 0.0229(5) Uani 1 1 d . . .
H10A H 0.6796 0.7749 0.4249 0.028 Uiso 1 1 calc R . .
H10B H 0.6697 0.8772 0.4625 0.028 Uiso 1 1 calc R . .
C11 C 0.62880(15) 0.77052(16) 0.54510(13) 0.0198(4) Uani 1 1 d . . .
C12 C 0.69911(15) 0.80277(15) 0.62507(13) 0.0186(4) Uani 1 1 d . . .
C13 C 0.68612(17) 0.90157(17) 0.89787(14) 0.0251(5) Uani 1 1 d . . .
H13A H 0.6193 0.8604 0.8874 0.030 Uiso 1 1 calc R . .
H13B H 0.7005 0.9149 0.9590 0.030 Uiso 1 1 calc R . .
C14 C 0.6830(2) 0.99405(18) 0.85848(16) 0.0335(6) Uani 1 1 d . . .
H14A H 0.7468 1.0378 0.8726 0.050 Uiso 1 1 calc R . .
H14B H 0.6296 1.0217 0.8797 0.050 Uiso 1 1 calc R . .
H14C H 0.6704 0.9823 0.7977 0.050 Uiso 1 1 calc R . .
C15 C 0.74478(17) 0.74632(16) 0.89940(14) 0.0239(5) Uani 1 1 d . . .
H15A H 0.6770 0.7130 0.8775 0.029 Uiso 1 1 calc R . .
H15B H 0.7922 0.7112 0.8760 0.029 Uiso 1 1 calc R . .
C16 C 0.75505(18) 0.74217(18) 0.99437(14) 0.0293(5) Uani 1 1 d . . .
H16A H 0.8235 0.7699 1.0167 0.044 Uiso 1 1 calc R . .
H16B H 0.7386 0.6762 1.0085 0.044 Uiso 1 1 calc R . .
H16C H 0.7096 0.7778 1.0188 0.044 Uiso 1 1 calc R . .
C17 C 0.95586(17) 1.03178(17) 0.80995(15) 0.0283(5) Uani 1 1 d . . .
H17A H 0.9841 1.0417 0.7559 0.034 Uiso 1 1 calc R . .
H17B H 0.8939 1.0569 0.8073 0.034 Uiso 1 1 calc R . .
C18 C 1.0290(2) 1.0893(2) 0.87841(18) 0.0400(6) Uani 1 1 d . . .
H18A H 1.0001 1.0842 0.9318 0.060 Uiso 1 1 calc R . .
H18B H 1.0432 1.1557 0.8652 0.060 Uiso 1 1 calc R . .
H18C H 1.0908 1.0652 0.8823 0.060 Uiso 1 1 calc R . .
C19 C 1.02414(17) 0.88366(19) 0.82155(16) 0.0308(5) Uani 1 1 d . . .
H19A H 1.0609 0.9065 0.7741 0.037 Uiso 1 1 calc R . .
H19B H 1.0666 0.9093 0.8735 0.037 Uiso 1 1 calc R . .
C20 C 1.0087(2) 0.7773(2) 0.8175(2) 0.0418(7) Uani 1 1 d . . .
H20A H 0.9764 0.7537 0.8662 0.063 Uiso 1 1 calc R . .
H20B H 1.0732 0.7583 0.8172 0.063 Uiso 1 1 calc R . .
H20C H 0.9665 0.7507 0.7664 0.063 Uiso 1 1 calc R . .
C21 C 0.85668(17) 0.93297(18) 0.48277(15) 0.0294(5) Uani 1 1 d . . .
H21A H 0.8217 0.9832 0.5004 0.035 Uiso 1 1 calc R . .
H21B H 0.9244 0.9476 0.5124 0.035 Uiso 1 1 calc R . .
C22 C 0.8654(2) 0.9357(2) 0.38920(16) 0.0366(6) Uani 1 1 d . . .
H22A H 0.9092 0.8938 0.3725 0.055 Uiso 1 1 calc R . .
H22B H 0.8930 1.0004 0.3763 0.055 Uiso 1 1 calc R . .
H22C H 0.7994 0.9147 0.3587 0.055 Uiso 1 1 calc R . .
C23 C 0.84944(18) 0.75520(18) 0.48264(15) 0.0287(5) Uani 1 1 d . . .
H23A H 0.8089 0.6959 0.4989 0.034 Uiso 1 1 calc R . .
H23B H 0.8471 0.7511 0.4210 0.034 Uiso 1 1 calc R . .
C24 C 0.9571(2) 0.7617(2) 0.51879(18) 0.0409(7) Uani 1 1 d . . .
H24A H 0.9980 0.8208 0.5041 0.061 Uiso 1 1 calc R . .
H24B H 0.9824 0.7080 0.4958 0.061 Uiso 1 1 calc R . .
H24C H 0.9600 0.7606 0.5797 0.061 Uiso 1 1 calc R . .
C25 C 0.52972(16) 0.80523(17) 0.54368(14) 0.0243(5) Uani 1 1 d . . .
H25A H 0.4973 0.7954 0.4858 0.029 Uiso 1 1 calc R . .
H25B H 0.4858 0.7652 0.5788 0.029 Uiso 1 1 calc R . .
C26 C 0.53706(19) 0.90826(18) 0.57366(17) 0.0317(5) Uani 1 1 d . . .
H26A H 0.5637 0.9181 0.6325 0.048 Uiso 1 1 calc R . .
H26B H 0.4709 0.9239 0.5675 0.048 Uiso 1 1 calc R . .
H26C H 0.5813 0.9490 0.5402 0.048 Uiso 1 1 calc R . .
C27 C 0.60553(16) 0.66081(16) 0.53246(13) 0.0226(4) Uani 1 1 d . . .
H27A H 0.6680 0.6380 0.5452 0.027 Uiso 1 1 calc R . .
H27B H 0.5594 0.6356 0.5734 0.027 Uiso 1 1 calc R . .
C28 C 0.56022(19) 0.62011(18) 0.44589(15) 0.0317(5) Uani 1 1 d . . .
H28A H 0.5035 0.6489 0.4290 0.048 Uiso 1 1 calc R . .
H28B H 0.5377 0.5516 0.4467 0.048 Uiso 1 1 calc R . .
H28C H 0.6102 0.6335 0.4061 0.048 Uiso 1 1 calc R . .
C29 C 0.33852(15) 0.70081(15) 0.79996(13) 0.0184(4) Uani 1 1 d . . .
C30 C 0.26219(15) 0.64958(15) 0.74082(13) 0.0197(4) Uani 1 1 d . . .
C31 C 0.25040(15) 0.65013(16) 0.64517(13) 0.0210(4) Uani 1 1 d . . .
C32 C 0.14033(16) 0.59990(18) 0.62371(14) 0.0264(5) Uani 1 1 d . . .
H32A H 0.0979 0.6473 0.6164 0.032 Uiso 1 1 calc R . .
H32B H 0.1331 0.5599 0.5709 0.032 Uiso 1 1 calc R . .
C33 C 0.10802(16) 0.53835(17) 0.69560(14) 0.0256(5) Uani 1 1 d . . .
C34 C 0.17989(16) 0.58961(16) 0.76786(14) 0.0221(4) Uani 1 1 d . . .
C35 C 0.16745(16) 0.58433(16) 0.85185(14) 0.0234(5) Uani 1 1 d . . .
H35 H 0.1108 0.5441 0.8691 0.028 Uiso 1 1 calc R . .
C36 C 0.23815(16) 0.63812(16) 0.91075(13) 0.0212(4) Uani 1 1 d . . .
C37 C 0.23026(16) 0.64725(17) 1.00401(14) 0.0240(5) Uani 1 1 d . . .
C38 C 0.32438(17) 0.72213(17) 1.03596(14) 0.0251(5) Uani 1 1 d . . .
H38A H 0.3640 0.6965 1.0801 0.030 Uiso 1 1 calc R . .
H38B H 0.3047 0.7791 1.0603 0.030 Uiso 1 1 calc R . .
C39 C 0.38792(16) 0.74880(16) 0.96244(13) 0.0217(4) Uani 1 1 d . . .
C40 C 0.32348(15) 0.69530(15) 0.88574(13) 0.0195(4) Uani 1 1 d . . .
C41 C 0.26490(17) 0.75032(17) 0.61225(14) 0.0258(5) Uani 1 1 d . . .
H41A H 0.3371 0.7768 0.6155 0.031 Uiso 1 1 calc R . .
H41B H 0.2390 0.7441 0.5526 0.031 Uiso 1 1 calc R . .
C42 C 0.21516(19) 0.82097(18) 0.65791(17) 0.0325(5) Uani 1 1 d . . .
H42A H 0.1440 0.7946 0.6575 0.049 Uiso 1 1 calc R . .
H42B H 0.2242 0.8800 0.6298 0.049 Uiso 1 1 calc R . .
H42C H 0.2454 0.8335 0.7157 0.049 Uiso 1 1 calc R . .
C43 C 0.32260(16) 0.59465(16) 0.60600(13) 0.0220(4) Uani 1 1 d . . .
H43A H 0.3915 0.6295 0.6222 0.026 Uiso 1 1 calc R . .
H43B H 0.3156 0.5326 0.6305 0.026 Uiso 1 1 calc R . .
C44 C 0.3081(2) 0.5778(2) 0.51144(15) 0.0374(6) Uani 1 1 d . . .
H44A H 0.2422 0.5387 0.4946 0.056 Uiso 1 1 calc R . .
H44B H 0.3592 0.5453 0.4927 0.056 Uiso 1 1 calc R . .
H44C H 0.3135 0.6385 0.4861 0.056 Uiso 1 1 calc R . .
C45 C -0.00109(17) 0.5390(2) 0.71064(16) 0.0328(6) Uani 1 1 d . . .
H45A H -0.0212 0.4939 0.7531 0.039 Uiso 1 1 calc R . .
H45B H -0.0051 0.6027 0.7338 0.039 Uiso 1 1 calc R . .
C46 C -0.0750(2) 0.5132(3) 0.63282(18) 0.0502(8) Uani 1 1 d . . .
H46A H -0.0564 0.5578 0.5904 0.075 Uiso 1 1 calc R . .
H46B H -0.1419 0.5164 0.6473 0.075 Uiso 1 1 calc R . .
H46C H -0.0741 0.4490 0.6108 0.075 Uiso 1 1 calc R . .
C47 C 0.12330(19) 0.43596(18) 0.67774(16) 0.0331(6) Uani 1 1 d . . .
H47A H 0.0792 0.4079 0.6273 0.040 Uiso 1 1 calc R . .
H47B H 0.1926 0.4391 0.6645 0.040 Uiso 1 1 calc R . .
C48 C 0.1037(2) 0.36953(19) 0.74769(19) 0.0396(6) Uani 1 1 d . . .
H48A H 0.1473 0.3958 0.7981 0.059 Uiso 1 1 calc R . .
H48B H 0.1170 0.3076 0.7304 0.059 Uiso 1 1 calc R . .
H48C H 0.0342 0.3626 0.7595 0.059 Uiso 1 1 calc R . .
C49 C 0.13513(18) 0.68407(19) 1.02012(16) 0.0309(5) Uani 1 1 d . . .
H49A H 0.1373 0.7446 0.9938 0.037 Uiso 1 1 calc R . .
H49B H 0.0769 0.6384 0.9925 0.037 Uiso 1 1 calc R . .
C50 C 0.1201(2) 0.6994(2) 1.11249(18) 0.0436(7) Uani 1 1 d . . .
H50A H 0.1139 0.6391 1.1386 0.065 Uiso 1 1 calc R . .
H50B H 0.0596 0.7245 1.1173 0.065 Uiso 1 1 calc R . .
H50C H 0.1774 0.7445 1.1406 0.065 Uiso 1 1 calc R . .
C51 C 0.23220(17) 0.55383(18) 1.04691(15) 0.0285(5) Uani 1 1 d . . .
H51A H 0.2887 0.5279 1.0283 0.034 Uiso 1 1 calc R . .
H51B H 0.2461 0.5695 1.1078 0.034 Uiso 1 1 calc R . .
C52 C 0.13864(19) 0.47530(19) 1.03197(18) 0.0358(6) Uani 1 1 d . . .
H52A H 0.0814 0.4994 1.0496 0.054 Uiso 1 1 calc R . .
H52B H 0.1482 0.4217 1.0644 0.054 Uiso 1 1 calc R . .
H52C H 0.1266 0.4546 0.9725 0.054 Uiso 1 1 calc R . .
C53 C 0.40930(17) 0.85758(16) 0.95773(14) 0.0256(5) Uani 1 1 d . . .
H53A H 0.4386 0.8872 1.0133 0.031 Uiso 1 1 calc R . .
H53B H 0.4597 0.8745 0.9180 0.031 Uiso 1 1 calc R . .
C54 C 0.3194(2) 0.89977(18) 0.93109(16) 0.0315(5) Uani 1 1 d . . .
H54A H 0.2929 0.8752 0.8741 0.047 Uiso 1 1 calc R . .
H54B H 0.3394 0.9687 0.9328 0.047 Uiso 1 1 calc R . .
H54C H 0.2681 0.8825 0.9691 0.047 Uiso 1 1 calc R . .
C55 C 0.48917(16) 0.71835(17) 0.97712(14) 0.0245(5) Uani 1 1 d . . .
H55A H 0.5272 0.7355 0.9289 0.029 Uiso 1 1 calc R . .
H55B H 0.5267 0.7555 1.0271 0.029 Uiso 1 1 calc R . .
C56 C 0.48568(18) 0.61428(18) 0.98913(16) 0.0291(5) Uani 1 1 d . . .
H56A H 0.4575 0.5981 1.0415 0.044 Uiso 1 1 calc R . .
H56B H 0.5531 0.6016 0.9912 0.044 Uiso 1 1 calc R . .
H56C H 0.4442 0.5760 0.9424 0.044 Uiso 1 1 calc R . .
C57 C 0.48566(16) 0.53334(16) 0.76695(13) 0.0219(4) Uani 1 1 d . . .
H57 H 0.4279 0.5555 0.7801 0.026 Uiso 1 1 calc R . .
C58 C 0.56663(16) 0.59718(15) 0.74711(13) 0.0209(4) Uani 1 1 d . . .
C59 C 0.65385(16) 0.56326(17) 0.72822(14) 0.0242(5) Uani 1 1 d . . .
H59 H 0.7105 0.6067 0.7150 0.029 Uiso 1 1 calc R . .
C60 C 0.65684(17) 0.47005(17) 0.72890(14) 0.0251(5) Uani 1 1 d . . .
H60 H 0.7157 0.4496 0.7162 0.030 Uiso 1 1 calc R . .
C61 C 0.57302(16) 0.40171(16) 0.74837(13) 0.0218(4) Uani 1 1 d . . .
C62 C 0.57362(17) 0.30563(17) 0.74675(15) 0.0258(5) Uani 1 1 d . . .
H62 H 0.6318 0.2843 0.7335 0.031 Uiso 1 1 calc R . .
C63 C 0.49049(17) 0.23970(16) 0.76415(15) 0.0261(5) Uani 1 1 d . . .
C64 C 0.4903(2) 0.14137(18) 0.76334(17) 0.0349(6) Uani 1 1 d . . .
H64 H 0.5483 0.1192 0.7509 0.042 Uiso 1 1 calc R . .
C65 C 0.4077(2) 0.07799(18) 0.78031(18) 0.0384(6) Uani 1 1 d . . .
H65 H 0.4086 0.0125 0.7793 0.046 Uiso 1 1 calc R . .
C66 C 0.3214(2) 0.11053(19) 0.79918(16) 0.0347(6) Uani 1 1 d . . .
H66 H 0.2645 0.0663 0.8109 0.042 Uiso 1 1 calc R . .
C67 C 0.31822(18) 0.20369(18) 0.80088(15) 0.0299(5) Uani 1 1 d . . .
H67 H 0.2591 0.2236 0.8136 0.036 Uiso 1 1 calc R . .
C68 C 0.40266(17) 0.27259(17) 0.78385(14) 0.0247(5) Uani 1 1 d . . .
C69 C 0.40223(17) 0.36879(17) 0.78578(14) 0.0250(5) Uani 1 1 d . . .
H69 H 0.3442 0.3903 0.7991 0.030 Uiso 1 1 calc R . .
C70 C 0.48575(16) 0.43467(16) 0.76843(13) 0.0209(4) Uani 1 1 d . . .
O1 O 0.27448(17) 0.75788(16) 0.38985(17) 0.0536(7) Uani 0.874(3) 1 d PD A 1
C101 C 0.1687(2) 0.7368(2) 0.3651(2) 0.0494(9) Uani 0.874(3) 1 d PD A 1
H10C H 0.1323 0.7087 0.4109 0.059 Uiso 0.874(3) 1 calc PR A 1
H10D H 0.1534 0.6914 0.3154 0.059 Uiso 0.874(3) 1 calc PR A 1
C102 C 0.1383(2) 0.8298(2) 0.3450(3) 0.0527(10) Uani 0.874(3) 1 d PD A 1
H10E H 0.0934 0.8222 0.2926 0.063 Uiso 0.874(3) 1 calc PR A 1
H10F H 0.1050 0.8543 0.3909 0.063 Uiso 0.874(3) 1 calc PR A 1
C103 C 0.2377(2) 0.8945(2) 0.3354(2) 0.0466(8) Uani 0.874(3) 1 d PD A 1
H10G H 0.2579 0.8868 0.2785 0.056 Uiso 0.874(3) 1 calc PR A 1
H10H H 0.2354 0.9617 0.3484 0.056 Uiso 0.874(3) 1 calc PR A 1
C104 C 0.3066(3) 0.85922(17) 0.4000(2) 0.0480(8) Uani 0.874(3) 1 d PD A 1
H10I H 0.3769 0.8785 0.3888 0.058 Uiso 0.874(3) 1 calc PR A 1
H10J H 0.2990 0.8835 0.4571 0.058 Uiso 0.874(3) 1 calc PR A 1
O2 O 0.2373(11) 0.8960(10) 0.4188(8) 0.0536(7) Uani 0.126(3) 1 d PD A 2
C201 C 0.1634(12) 0.8091(11) 0.4029(10) 0.0494(9) Uani 0.126(3) 1 d PD A 2
H20D H 0.0996 0.8177 0.4229 0.059 Uiso 0.126(3) 1 calc PR A 2
H20E H 0.1859 0.7575 0.4325 0.059 Uiso 0.126(3) 1 calc PR A 2
C202 C 0.1504(11) 0.7848(13) 0.3087(10) 0.0527(10) Uani 0.126(3) 1 d PD A 2
H20F H 0.1270 0.7162 0.2948 0.063 Uiso 0.126(3) 1 calc PR A 2
H20G H 0.1040 0.8197 0.2797 0.063 Uiso 0.126(3) 1 calc PR A 2
C203 C 0.2570(13) 0.8184(12) 0.2879(9) 0.0466(8) Uani 0.126(3) 1 d PD A 2
H20H H 0.2599 0.8291 0.2280 0.056 Uiso 0.126(3) 1 calc PR A 2
H20I H 0.2998 0.7733 0.3040 0.056 Uiso 0.126(3) 1 calc PR A 2
C204 C 0.2854(12) 0.9109(10) 0.3426(10) 0.0480(8) Uani 0.126(3) 1 d PD A 2
H20J H 0.3584 0.9283 0.3556 0.058 Uiso 0.126(3) 1 calc PR A 2
H20K H 0.2627 0.9625 0.3133 0.058 Uiso 0.126(3) 1 calc PR A 2

loop_
_atom_site_aniso_label
_atom_site_aniso_U_11
_atom_site_aniso_U_22
_atom_site_aniso_U_33
_atom_site_aniso_U_23
_atom_site_aniso_U_13
_atom_site_aniso_U_12
P1 0.0159(3) 0.0235(3) 0.0237(3) 0.0018(2) 0.0068(2) 0.0025(2)
Si1 0.0141(3) 0.0229(3) 0.0205(3) 0.0016(2) 0.0051(2) 0.0010(2)
C1 0.0140(9) 0.0222(10) 0.0197(10) 0.0013(8) 0.0048(8) 0.0030(8)
C2 0.0154(10) 0.0229(10) 0.0188(10) -0.0005(8) 0.0043(8) 0.0028(8)
C3 0.0166(10) 0.0266(11) 0.0177(10) -0.0004(8) 0.0024(8) -0.0002(8)
C4 0.0175(10) 0.0342(12) 0.0199(10) -0.0029(9) 0.0009(8) -0.0009(9)
C5 0.0150(10) 0.0295(12) 0.0218(11) -0.0007(9) 0.0019(8) -0.0007(8)
C6 0.0157(10) 0.0219(10) 0.0220(10) -0.0003(8) 0.0013(8) 0.0011(8)
C7 0.0142(10) 0.0281(11) 0.0239(11) 0.0011(9) 0.0067(8) 0.0006(8)
C8 0.0156(10) 0.0238(10) 0.0217(10) 0.0027(8) 0.0070(8) 0.0018(8)
C9 0.0153(10) 0.0311(12) 0.0193(10) 0.0028(9) 0.0055(8) -0.0010(8)
C10 0.0156(10) 0.0311(12) 0.0204(10) 0.0045(9) 0.0045(8) -0.0014(8)
C11 0.0131(9) 0.0279(11) 0.0170(10) 0.0021(8) 0.0039(8) -0.0004(8)
C12 0.0147(10) 0.0208(10) 0.0200(10) 0.0013(8) 0.0040(8) 0.0017(8)
C13 0.0214(11) 0.0329(12) 0.0205(10) -0.0033(9) 0.0060(9) 0.0037(9)
C14 0.0378(14) 0.0347(13) 0.0316(13) -0.0013(10) 0.0099(11) 0.0139(11)
C15 0.0195(11) 0.0291(12) 0.0222(11) 0.0015(9) 0.0030(8) 0.0022(9)
C16 0.0240(12) 0.0381(13) 0.0243(12) 0.0046(10) 0.0018(9) 0.0020(10)
C17 0.0211(11) 0.0316(12) 0.0284(12) -0.0015(10) 0.0027(9) -0.0034(9)
C18 0.0326(14) 0.0370(14) 0.0427(15) -0.0075(12) -0.0035(12) -0.0059(11)
C19 0.0187(11) 0.0434(14) 0.0294(12) -0.0015(11) 0.0004(9) 0.0060(10)
C20 0.0308(14) 0.0435(16) 0.0520(17) -0.0027(13) -0.0020(12) 0.0136(12)
C21 0.0173(11) 0.0385(13) 0.0290(12) 0.0076(10) 0.0065(9) -0.0057(9)
C22 0.0269(13) 0.0511(16) 0.0306(13) 0.0145(12) 0.0085(10) -0.0007(11)
C23 0.0239(12) 0.0407(14) 0.0225(11) -0.0006(10) 0.0073(9) 0.0073(10)
C24 0.0262(13) 0.0609(19) 0.0381(15) -0.0057(13) 0.0067(11) 0.0159(12)
C25 0.0141(10) 0.0344(12) 0.0241(11) 0.0057(9) 0.0025(8) 0.0026(9)
C26 0.0250(12) 0.0348(13) 0.0380(14) 0.0076(11) 0.0066(10) 0.0095(10)
C27 0.0181(10) 0.0263(11) 0.0213(10) 0.0004(9) 0.0038(8) -0.0010(8)
C28 0.0331(13) 0.0332(13) 0.0243(12) -0.0017(10) 0.0024(10) -0.0032(10)
C29 0.0131(9) 0.0227(10) 0.0207(10) 0.0027(8) 0.0067(8) 0.0044(8)
C30 0.0131(9) 0.0232(10) 0.0234(10) 0.0008(8) 0.0048(8) 0.0037(8)
C31 0.0147(10) 0.0281(11) 0.0198(10) 0.0007(8) 0.0030(8) 0.0028(8)
C32 0.0145(10) 0.0381(13) 0.0242(11) 0.0002(10) 0.0022(8) 0.0000(9)
C33 0.0147(10) 0.0332(12) 0.0266(11) -0.0024(9) 0.0060(9) -0.0014(9)
C34 0.0145(10) 0.0249(11) 0.0267(11) 0.0010(9) 0.0045(8) 0.0027(8)
C35 0.0161(10) 0.0272(11) 0.0266(11) 0.0038(9) 0.0074(8) 0.0005(8)
C36 0.0176(10) 0.0247(11) 0.0224(10) 0.0035(8) 0.0062(8) 0.0049(8)
C37 0.0181(10) 0.0312(12) 0.0232(11) 0.0055(9) 0.0080(8) 0.0021(9)
C38 0.0225(11) 0.0331(12) 0.0195(10) 0.0031(9) 0.0081(9) 0.0018(9)
C39 0.0183(10) 0.0269(11) 0.0197(10) 0.0012(8) 0.0063(8) 0.0022(8)
C40 0.0144(9) 0.0227(10) 0.0221(10) 0.0032(8) 0.0049(8) 0.0040(8)
C41 0.0228(11) 0.0300(12) 0.0249(11) 0.0035(9) 0.0046(9) 0.0047(9)
C42 0.0273(13) 0.0340(13) 0.0388(14) 0.0029(11) 0.0021(10) 0.0131(10)
C43 0.0155(10) 0.0271(11) 0.0225(11) 0.0001(9) 0.0047(8) 0.0015(8)
C44 0.0314(14) 0.0568(17) 0.0257(12) -0.0073(12) 0.0013(10) 0.0164(12)
C45 0.0166(11) 0.0472(15) 0.0324(13) -0.0007(11) 0.0068(9) 0.0003(10)
C46 0.0178(12) 0.085(2) 0.0392(15) -0.0025(15) 0.0038(11) -0.0095(13)
C47 0.0263(12) 0.0333(13) 0.0366(13) -0.0039(11) 0.0121(10) -0.0037(10)
C48 0.0374(15) 0.0320(14) 0.0493(16) 0.0020(12) 0.0180(13) 0.0009(11)
C49 0.0231(12) 0.0387(14) 0.0335(13) 0.0073(11) 0.0147(10) 0.0064(10)
C50 0.0392(16) 0.0561(18) 0.0401(15) 0.0059(13) 0.0251(13) 0.0112(13)
C51 0.0219(11) 0.0359(13) 0.0284(12) 0.0095(10) 0.0068(9) 0.0037(10)
C52 0.0279(13) 0.0367(14) 0.0436(15) 0.0158(12) 0.0084(11) 0.0029(11)
C53 0.0265(12) 0.0256(11) 0.0230(11) -0.0030(9) 0.0074(9) 0.0000(9)
C54 0.0383(14) 0.0278(12) 0.0305(12) 0.0006(10) 0.0115(11) 0.0089(10)
C55 0.0162(10) 0.0344(12) 0.0217(11) 0.0039(9) 0.0040(8) 0.0011(9)
C56 0.0214(11) 0.0355(13) 0.0318(12) 0.0075(10) 0.0040(9) 0.0068(10)
C57 0.0182(10) 0.0283(11) 0.0198(10) 0.0006(9) 0.0026(8) 0.0059(8)
C58 0.0197(10) 0.0232(10) 0.0191(10) 0.0008(8) 0.0023(8) 0.0026(8)
C59 0.0172(10) 0.0290(12) 0.0262(11) 0.0033(9) 0.0057(9) 0.0017(9)
C60 0.0190(11) 0.0298(12) 0.0274(11) 0.0033(9) 0.0055(9) 0.0055(9)
C61 0.0185(10) 0.0265(11) 0.0200(10) 0.0003(8) 0.0017(8) 0.0039(8)
C62 0.0214(11) 0.0285(12) 0.0295(12) 0.0036(9) 0.0064(9) 0.0080(9)
C63 0.0250(12) 0.0268(12) 0.0265(11) 0.0040(9) 0.0029(9) 0.0043(9)
C64 0.0336(14) 0.0280(13) 0.0447(15) 0.0070(11) 0.0083(11) 0.0071(10)
C65 0.0431(16) 0.0240(12) 0.0474(16) 0.0084(11) 0.0073(13) 0.0021(11)
C66 0.0314(13) 0.0353(14) 0.0339(13) 0.0092(11) 0.0052(11) -0.0045(11)
C67 0.0252(12) 0.0343(13) 0.0281(12) 0.0064(10) 0.0050(9) -0.0012(10)
C68 0.0210(11) 0.0306(12) 0.0207(11) 0.0036(9) 0.0019(8) 0.0002(9)
C69 0.0202(11) 0.0317(12) 0.0235(11) 0.0014(9) 0.0039(9) 0.0052(9)
C70 0.0195(10) 0.0254(11) 0.0170(10) 0.0008(8) 0.0014(8) 0.0031(8)
O1 0.0552(16) 0.0498(15) 0.0611(16) 0.0124(12) 0.0151(13) 0.0169(12)
C101 0.049(2) 0.0452(19) 0.052(2) 0.0051(16) 0.0073(17) 0.0030(16)
C102 0.044(2) 0.053(2) 0.065(3) 0.0142(19) 0.0147(18) 0.0132(17)
C103 0.0355(18) 0.0455(19) 0.059(2) 0.0109(16) 0.0113(16) 0.0039(15)
C104 0.048(2) 0.0441(19) 0.051(2) 0.0075(16) 0.0033(16) 0.0078(16)
O2 0.0552(16) 0.0498(15) 0.0611(16) 0.0124(12) 0.0151(13) 0.0169(12)
C201 0.049(2) 0.0452(19) 0.052(2) 0.0051(16) 0.0073(17) 0.0030(16)
C202 0.044(2) 0.053(2) 0.065(3) 0.0142(19) 0.0147(18) 0.0132(17)
C203 0.0355(18) 0.0455(19) 0.059(2) 0.0109(16) 0.0113(16) 0.0039(15)
C204 0.048(2) 0.0441(19) 0.051(2) 0.0075(16) 0.0033(16) 0.0078(16)

loop_
_atom_type_symbol
_atom_type_description
_atom_type_scat_dispersion_real
_atom_type_scat_dispersion_imag
_atom_type_scat_source
C C 0.0033 0.0016 'International Tables Vol C Tables 4.2.6.8 and 6.1.1.4'
H H 0.0000 0.0000 'International Tables Vol C Tables 4.2.6.8 and 6.1.1.4'
O O 0.0106 0.0060 'International Tables Vol C Tables 4.2.6.8 and 6.1.1.4'
Si Si 0.0817 0.0704 'International Tables Vol C Tables 4.2.6.8 and 6.1.1.4'
P P 0.1023 0.0942 'International Tables Vol C Tables 4.2.6.8 and 6.1.1.4'

loop_
_geom_angle_atom_site_label_1
_geom_angle_atom_site_label_2
_geom_angle_atom_site_label_3
_geom_angle
C29 P1 Si1 109.72(7)
C58 Si1 C1 112.04(10)
C58 Si1 P1 127.85(8)
C1 Si1 P1 120.11(7)
C12 C1 C2 116.75(18)
C12 C1 Si1 121.79(15)
C2 C1 Si1 121.10(15)
C6 C2 C1 121.05(19)
C6 C2 C3 109.78(18)
C1 C2 C3 129.17(18)
C2 C3 C13 112.94(18)
C2 C3 C15 109.45(17)
C13 C3 C15 109.85(18)
C2 C3 C4 103.55(17)
C13 C3 C4 110.28(18)
C15 C3 C4 110.63(18)
C5 C4 C3 109.74(17)
C5 C4 H4A 109.7
C3 C4 H4A 109.7
C5 C4 H4B 109.7
C3 C4 H4B 109.7
H4A C4 H4B 108.2
C6 C5 C19 112.26(19)
C6 C5 C4 102.61(17)
C19 C5 C4 112.65(19)
C6 C5 C17 108.30(18)
C19 C5 C17 108.82(19)
C4 C5 C17 112.06(19)
C7 C6 C2 120.76(19)
C7 C6 C5 124.96(19)
C2 C6 C5 114.27(19)
C8 C7 C6 119.7(2)
C8 C7 H7 120.1
C6 C7 H7 120.1
C7 C8 C12 120.92(19)
C7 C8 C9 126.00(19)
C12 C8 C9 113.08(18)
C8 C9 C21 111.07(18)
C8 C9 C23 110.95(18)
C21 C9 C23 111.90(19)
C8 C9 C10 101.37(17)
C21 C9 C10 111.36(19)
C23 C9 C10 109.73(19)
C9 C10 C11 108.09(17)
C9 C10 H10A 110.1
C11 C10 H10A 110.1
C9 C10 H10B 110.1
C11 C10 H10B 110.1
H10A C10 H10B 108.4
C12 C11 C25 114.08(17)
C12 C11 C27 110.10(17)
C25 C11 C27 108.61(17)
C12 C11 C10 102.35(16)
C25 C11 C10 109.30(18)
C27 C11 C10 112.37(17)
C8 C12 C1 120.65(19)
C8 C12 C11 109.33(18)
C1 C12 C11 130.01(18)
C14 C13 C3 115.59(19)
C14 C13 H13A 108.4
C3 C13 H13A 108.4
C14 C13 H13B 108.4
C3 C13 H13B 108.4
H13A C13 H13B 107.4
C13 C14 H14A 109.5
C13 C14 H14B 109.5
H14A C14 H14B 109.5
C13 C14 H14C 109.5
H14A C14 H14C 109.5
H14B C14 H14C 109.5
C16 C15 C3 115.91(19)
C16 C15 H15A 108.3
C3 C15 H15A 108.3
C16 C15 H15B 108.3
C3 C15 H15B 108.3
H15A C15 H15B 107.4
C15 C16 H16A 109.5
C15 C16 H16B 109.5
H16A C16 H16B 109.5
C15 C16 H16C 109.5
H16A C16 H16C 109.5
H16B C16 H16C 109.5
C18 C17 C5 116.1(2)
C18 C17 H17A 108.3
C5 C17 H17A 108.3
C18 C17 H17B 108.3
C5 C17 H17B 108.3
H17A C17 H17B 107.4
C17 C18 H18A 109.5
C17 C18 H18B 109.5
H18A C18 H18B 109.5
C17 C18 H18C 109.5
H18A C18 H18C 109.5
H18B C18 H18C 109.5
C20 C19 C5 115.4(2)
C20 C19 H19A 108.4
C5 C19 H19A 108.4
C20 C19 H19B 108.4
C5 C19 H19B 108.4
H19A C19 H19B 107.5
C19 C20 H20A 109.5
C19 C20 H20B 109.5
H20A C20 H20B 109.5
C19 C20 H20C 109.5
H20A C20 H20C 109.5
H20B C20 H20C 109.5
C22 C21 C9 114.8(2)
C22 C21 H21A 108.6
C9 C21 H21A 108.6
C22 C21 H21B 108.6
C9 C21 H21B 108.6
H21A C21 H21B 107.5
C21 C22 H22A 109.5
C21 C22 H22B 109.5
H22A C22 H22B 109.5
C21 C22 H22C 109.5
H22A C22 H22C 109.5
H22B C22 H22C 109.5
C24 C23 C9 115.3(2)
C24 C23 H23A 108.5
C9 C23 H23A 108.5
C24 C23 H23B 108.5
C9 C23 H23B 108.5
H23A C23 H23B 107.5
C23 C24 H24A 109.5
C23 C24 H24B 109.5
H24A C24 H24B 109.5
C23 C24 H24C 109.5
H24A C24 H24C 109.5
H24B C24 H24C 109.5
C26 C25 C11 116.02(19)
C26 C25 H25A 108.3
C11 C25 H25A 108.3
C26 C25 H25B 108.3
C11 C25 H25B 108.3
H25A C25 H25B 107.4
C25 C26 H26A 109.5
C25 C26 H26B 109.5
H26A C26 H26B 109.5
C25 C26 H26C 109.5
H26A C26 H26C 109.5
H26B C26 H26C 109.5
C28 C27 C11 115.55(19)
C28 C27 H27A 108.4
C11 C27 H27A 108.4
C28 C27 H27B 108.4
C11 C27 H27B 108.4
H27A C27 H27B 107.5
C27 C28 H28A 109.5
C27 C28 H28B 109.5
H28A C28 H28B 109.5
C27 C28 H28C 109.5
H28A C28 H28C 109.5
H28B C28 H28C 109.5
C30 C29 C40 117.45(19)
C30 C29 P1 121.01(16)
C40 C29 P1 120.55(16)
C34 C30 C29 120.1(2)
C34 C30 C31 109.91(18)
C29 C30 C31 129.94(19)
C30 C31 C43 110.62(17)
C30 C31 C32 101.83(17)
C43 C31 C32 111.88(18)
C30 C31 C41 114.21(18)
C43 C31 C41 109.36(18)
C32 C31 C41 108.79(18)
C33 C32 C31 108.61(18)
C33 C32 H32A 110.0
C31 C32 H32A 110.0
C33 C32 H32B 110.0
C31 C32 H32B 110.0
H32A C32 H32B 108.3
C34 C33 C32 100.79(18)
C34 C33 C45 111.57(19)
C32 C33 C45 111.0(2)
C34 C33 C47 111.53(19)
C32 C33 C47 110.64(19)
C45 C33 C47 110.9(2)
C35 C34 C30 121.2(2)
C35 C34 C33 126.2(2)
C30 C34 C33 112.47(19)
C34 C35 C36 119.6(2)
C34 C35 H35 120.2
C36 C35 H35 120.2
C35 C36 C40 120.4(2)
C35 C36 C37 125.8(2)
C40 C36 C37 113.71(19)
C36 C37 C49 109.39(18)
C36 C37 C38 102.62(17)
C49 C37 C38 110.7(2)
C36 C37 C51 113.30(19)
C49 C37 C51 110.64(18)
C38 C37 C51 109.91(19)
C37 C38 C39 109.71(18)
C37 C38 H38A 109.7
C39 C38 H38A 109.7
C37 C38 H38B 109.7
C39 C38 H38B 109.7
H38A C38 H38B 108.2
C40 C39 C55 112.48(18)
C40 C39 C53 113.40(18)
C55 C39 C53 107.47(18)
C40 C39 C38 103.73(17)
C55 C39 C38 110.35(18)
C53 C39 C38 109.36(18)
C36 C40 C29 120.96(19)
C36 C40 C39 109.93(18)
C29 C40 C39 129.05(19)
C42 C41 C31 115.9(2)
C42 C41 H41A 108.3
C31 C41 H41A 108.3
C42 C41 H41B 108.3
C31 C41 H41B 108.3
H41A C41 H41B 107.4
C41 C42 H42A 109.5
C41 C42 H42B 109.5
H42A C42 H42B 109.5
C41 C42 H42C 109.5
H42A C42 H42C 109.5
H42B C42 H42C 109.5
C44 C43 C31 115.77(19)
C44 C43 H43A 108.3
C31 C43 H43A 108.3
C44 C43 H43B 108.3
C31 C43 H43B 108.3
H43A C43 H43B 107.4
C43 C44 H44A 109.5
C43 C44 H44B 109.5
H44A C44 H44B 109.5
C43 C44 H44C 109.5
H44A C44 H44C 109.5
H44B C44 H44C 109.5
C46 C45 C33 114.5(2)
C46 C45 H45A 108.6
C33 C45 H45A 108.6
C46 C45 H45B 108.6
C33 C45 H45B 108.6
H45A C45 H45B 107.6
C45 C46 H46A 109.5
C45 C46 H46B 109.5
H46A C46 H46B 109.5
C45 C46 H46C 109.5
H46A C46 H46C 109.5
H46B C46 H46C 109.5
C48 C47 C33 116.3(2)
C48 C47 H47A 108.2
C33 C47 H47A 108.2
C48 C47 H47B 108.2
C33 C47 H47B 108.2
H47A C47 H47B 107.4
C47 C48 H48A 109.5
C47 C48 H48B 109.5
H48A C48 H48B 109.5
C47 C48 H48C 109.5
H48A C48 H48C 109.5
H48B C48 H48C 109.5
C50 C49 C37 114.6(2)
C50 C49 H49A 108.6
C37 C49 H49A 108.6
C50 C49 H49B 108.6
C37 C49 H49B 108.6
H49A C49 H49B 107.6
C49 C50 H50A 109.5
C49 C50 H50B 109.5
H50A C50 H50B 109.5
C49 C50 H50C 109.5
H50A C50 H50C 109.5
H50B C50 H50C 109.5
C52 C51 C37 117.5(2)
C52 C51 H51A 107.9
C37 C51 H51A 107.9
C52 C51 H51B 107.9
C37 C51 H51B 107.9
H51A C51 H51B 107.2
C51 C52 H52A 109.5
C51 C52 H52B 109.5
H52A C52 H52B 109.5
C51 C52 H52C 109.5
H52A C52 H52C 109.5
H52B C52 H52C 109.5
C54 C53 C39 115.37(19)
C54 C53 H53A 108.4
C39 C53 H53A 108.4
C54 C53 H53B 108.4
C39 C53 H53B 108.4
H53A C53 H53B 107.5
C53 C54 H54A 109.5
C53 C54 H54B 109.5
H54A C54 H54B 109.5
C53 C54 H54C 109.5
H54A C54 H54C 109.5
H54B C54 H54C 109.5
C56 C55 C39 116.45(19)
C56 C55 H55A 108.2
C39 C55 H55A 108.2
C56 C55 H55B 108.2
C39 C55 H55B 108.2
H55A C55 H55B 107.3
C55 C56 H56A 109.5
C55 C56 H56B 109.5
H56A C56 H56B 109.5
C55 C56 H56C 109.5
H56A C56 H56C 109.5
H56B C56 H56C 109.5
C58 C57 C70 122.0(2)
C58 C57 H57 119.0
C70 C57 H57 119.0
C57 C58 C59 118.6(2)
C57 C58 Si1 120.35(17)
C59 C58 Si1 120.98(16)
C60 C59 C58 121.1(2)
C60 C59 H59 119.4
C58 C59 H59 119.4
C59 C60 C61 121.4(2)
C59 C60 H60 119.3
C61 C60 H60 119.3
C62 C61 C70 119.7(2)
C62 C61 C60 122.2(2)
C70 C61 C60 118.1(2)
C61 C62 C63 121.5(2)
C61 C62 H62 119.2
C63 C62 H62 119.2
C62 C63 C64 122.1(2)
C62 C63 C68 118.9(2)
C64 C63 C68 119.0(2)
C65 C64 C63 121.0(2)
C65 C64 H64 119.5
C63 C64 H64 119.5
C64 C65 C66 119.8(2)
C64 C65 H65 120.1
C66 C65 H65 120.1
C67 C66 C65 121.2(2)
C67 C66 H66 119.4
C65 C66 H66 119.4
C66 C67 C68 121.1(2)
C66 C67 H67 119.5
C68 C67 H67 119.5
C69 C68 C67 122.5(2)
C69 C68 C63 119.6(2)
C67 C68 C63 117.9(2)
C68 C69 C70 121.4(2)
C68 C69 H69 119.3
C70 C69 H69 119.3
C69 C70 C57 122.3(2)
C69 C70 C61 119.0(2)
C57 C70 C61 118.7(2)
C104 O1 C101 108.1(2)
O1 C101 C102 107.3(2)
C103 C102 C101 102.7(2)
C104 C103 C102 101.4(3)
O1 C104 C103 103.5(2)
C204 O2 C201 106.55(11)
O2 C201 C202 107.21(17)
O2 C201 H20D 110.3
C202 C201 H20D 110.3
O2 C201 H20E 110.3
C202 C201 H20E 110.3
H20D C201 H20E 108.5
C203 C202 C201 100.14(17)
C203 C202 H20F 111.7
C201 C202 H20F 111.7
C203 C202 H20G 111.7
C201 C202 H20G 111.7
H20F C202 H20G 109.5
C202 C203 C204 100.14(17)
C202 C203 H20H 111.7
C204 C203 H20H 111.7
C202 C203 H20I 111.7
C204 C203 H20I 111.7
H20H C203 H20I 109.5
O2 C204 C203 107.19(17)
O2 C204 H20J 110.3
C203 C204 H20J 110.3
O2 C204 H20K 110.3
C203 C204 H20K 110.3
H20J C204 H20K 108.5

loop_
_geom_bond_atom_site_label_1
_geom_bond_atom_site_label_2
_geom_bond_distance
P1 C29 1.872(2)
P1 Si1 2.0915(8)
Si1 C58 1.860(2)
Si1 C1 1.899(2)
C1 C12 1.419(3)
C1 C2 1.430(3)
C2 C6 1.398(3)
C2 C3 1.538(3)
C3 C13 1.544(3)
C3 C15 1.549(3)
C3 C4 1.560(3)
C4 C5 1.547(3)
C4 H4A 0.9900
C4 H4B 0.9900
C5 C6 1.510(3)
C5 C19 1.541(3)
C5 C17 1.547(3)
C6 C7 1.384(3)
C7 C8 1.381(3)
C7 H7 0.9500
C8 C12 1.409(3)
C8 C9 1.514(3)
C9 C21 1.542(3)
C9 C23 1.542(3)
C9 C10 1.543(3)
C10 C11 1.561(3)
C10 H10A 0.9900
C10 H10B 0.9900
C11 C12 1.537(3)
C11 C25 1.543(3)
C11 C27 1.556(3)
C13 C14 1.517(4)
C13 H13A 0.9900
C13 H13B 0.9900
C14 H14A 0.9800
C14 H14B 0.9800
C14 H14C 0.9800
C15 C16 1.531(3)
C15 H15A 0.9900
C15 H15B 0.9900
C16 H16A 0.9800
C16 H16B 0.9800
C16 H16C 0.9800
C17 C18 1.521(3)
C17 H17A 0.9900
C17 H17B 0.9900
C18 H18A 0.9800
C18 H18B 0.9800
C18 H18C 0.9800
C19 C20 1.510(4)
C19 H19A 0.9900
C19 H19B 0.9900
C20 H20A 0.9800
C20 H20B 0.9800
C20 H20C 0.9800
C21 C22 1.525(3)
C21 H21A 0.9900
C21 H21B 0.9900
C22 H22A 0.9800
C22 H22B 0.9800
C22 H22C 0.9800
C23 C24 1.530(3)
C23 H23A 0.9900
C23 H23B 0.9900
C24 H24A 0.9800
C24 H24B 0.9800
C24 H24C 0.9800
C25 C26 1.525(3)
C25 H25A 0.9900
C25 H25B 0.9900
C26 H26A 0.9800
C26 H26B 0.9800
C26 H26C 0.9800
C27 C28 1.518(3)
C27 H27A 0.9900
C27 H27B 0.9900
C28 H28A 0.9800
C28 H28B 0.9800
C28 H28C 0.9800
C29 C30 1.419(3)
C29 C40 1.420(3)
C30 C34 1.404(3)
C30 C31 1.537(3)
C31 C43 1.549(3)
C31 C32 1.550(3)
C31 C41 1.552(3)
C32 C33 1.542(3)
C32 H32A 0.9900
C32 H32B 0.9900
C33 C34 1.521(3)
C33 C45 1.546(3)
C33 C47 1.552(3)
C34 C35 1.384(3)
C35 C36 1.387(3)
C35 H35 0.9500
C36 C40 1.403(3)
C36 C37 1.517(3)
C37 C49 1.545(3)
C37 C38 1.550(3)
C37 C51 1.554(3)
C38 C39 1.554(3)
C38 H38A 0.9900
C38 H38B 0.9900
C39 C40 1.536(3)
C39 C55 1.546(3)
C39 C53 1.551(3)
C41 C42 1.529(3)
C41 H41A 0.9900
C41 H41B 0.9900
C42 H42A 0.9800
C42 H42B 0.9800
C42 H42C 0.9800
C43 C44 1.521(3)
C43 H43A 0.9900
C43 H43B 0.9900
C44 H44A 0.9800
C44 H44B 0.9800
C44 H44C 0.9800
C45 C46 1.527(4)
C45 H45A 0.9900
C45 H45B 0.9900
C46 H46A 0.9800
C46 H46B 0.9800
C46 H46C 0.9800
C47 C48 1.527(4)
C47 H47A 0.9900
C47 H47B 0.9900
C48 H48A 0.9800
C48 H48B 0.9800
C48 H48C 0.9800
C49 C50 1.532(4)
C49 H49A 0.9900
C49 H49B 0.9900
C50 H50A 0.9800
C50 H50B 0.9800
C50 H50C 0.9800
C51 C52 1.536(3)
C51 H51A 0.9900
C51 H51B 0.9900
C52 H52A 0.9800
C52 H52B 0.9800
C52 H52C 0.9800
C53 C54 1.524(3)
C53 H53A 0.9900
C53 H53B 0.9900
C54 H54A 0.9800
C54 H54B 0.9800
C54 H54C 0.9800
C55 C56 1.520(3)
C55 H55A 0.9900
C55 H55B 0.9900
C56 H56A 0.9800
C56 H56B 0.9800
C56 H56C 0.9800
C57 C58 1.376(3)
C57 C70 1.429(3)
C57 H57 0.9500
C58 C59 1.434(3)
C59 C60 1.358(3)
C59 H59 0.9500
C60 C61 1.436(3)
C60 H60 0.9500
C61 C62 1.391(3)
C61 C70 1.433(3)
C62 C63 1.400(3)
C62 H62 0.9500
C63 C64 1.422(3)
C63 C68 1.438(3)
C64 C65 1.374(4)
C64 H64 0.9500
C65 C66 1.413(4)
C65 H65 0.9500
C66 C67 1.356(4)
C66 H66 0.9500
C67 C68 1.434(3)
C67 H67 0.9500
C68 C69 1.392(3)
C69 C70 1.403(3)
C69 H69 0.9500
O1 C104 1.4431(19)
O1 C101 1.4457(19)
C101 C102 1.5270(19)
C101 H10C 0.9900
C101 H10D 0.9900
C102 C103 1.5267(19)
C102 H10E 0.9900
C102 H10F 0.9900
C103 C104 1.5233(19)
C103 H10G 0.9900
C103 H10H 0.9900
C104 H10I 0.9900
C104 H10J 0.9900
O2 C204 1.4512(19)
O2 C201 1.4515(19)
C201 C202 1.529(2)
C201 H20D 0.9900
C201 H20E 0.9900
C202 C203 1.527(2)
C202 H20F 0.9900
C202 H20G 0.9900
C203 C204 1.529(2)
C203 H20H 0.9900
C203 H20I 0.9900
C204 H20J 0.9900
C204 H20K 0.9900

loop_
_geom_torsion_atom_site_label_1
_geom_torsion_atom_site_label_2
_geom_torsion_atom_site_label_3
_geom_torsion_atom_site_label_4
_geom_torsion
C29 P1 Si1 C58 1.98(12)
C29 P1 Si1 C1 -177.80(10)
C58 Si1 C1 C12 83.83(19)
P1 Si1 C1 C12 -96.36(17)
C58 Si1 C1 C2 -89.15(18)
P1 Si1 C1 C2 90.67(17)
C12 C1 C2 C6 -2.5(3)
Si1 C1 C2 C6 170.85(16)
C12 C1 C2 C3 177.6(2)
Si1 C1 C2 C3 -9.1(3)
C6 C2 C3 C13 120.3(2)
C1 C2 C3 C13 -59.7(3)
C6 C2 C3 C15 -117.0(2)
C1 C2 C3 C15 63.0(3)
C6 C2 C3 C4 1.0(2)
C1 C2 C3 C4 -179.0(2)
C2 C3 C4 C5 0.3(2)
C13 C3 C4 C5 -120.8(2)
C15 C3 C4 C5 117.5(2)
C3 C4 C5 C6 -1.5(2)
C3 C4 C5 C19 -122.4(2)
C3 C4 C5 C17 114.5(2)
C1 C2 C6 C7 -0.6(3)
C3 C2 C6 C7 179.3(2)
C1 C2 C6 C5 177.88(19)
C3 C2 C6 C5 -2.2(3)
C19 C5 C6 C7 -58.1(3)
C4 C5 C6 C7 -179.3(2)
C17 C5 C6 C7 62.0(3)
C19 C5 C6 C2 123.4(2)
C4 C5 C6 C2 2.3(3)
C17 C5 C6 C2 -116.4(2)
C2 C6 C7 C8 1.8(3)
C5 C6 C7 C8 -176.6(2)
C6 C7 C8 C12 0.3(3)
C6 C7 C8 C9 -179.9(2)
C7 C8 C9 C21 -44.9(3)
C12 C8 C9 C21 134.9(2)
C7 C8 C9 C23 80.2(3)
C12 C8 C9 C23 -100.0(2)
C7 C8 C9 C10 -163.3(2)
C12 C8 C9 C10 16.5(2)
C8 C9 C10 C11 -23.7(2)
C21 C9 C10 C11 -141.85(19)
C23 C9 C10 C11 93.7(2)
C9 C10 C11 C12 22.5(2)
C9 C10 C11 C25 143.78(19)
C9 C10 C11 C27 -95.6(2)
C7 C8 C12 C1 -3.5(3)
C9 C8 C12 C1 176.64(19)
C7 C8 C12 C11 177.1(2)
C9 C8 C12 C11 -2.7(3)
C2 C1 C12 C8 4.5(3)
Si1 C1 C12 C8 -168.77(16)
C2 C1 C12 C11 -176.3(2)
Si1 C1 C12 C11 10.4(3)
C25 C11 C12 C8 -130.15(19)
C27 C11 C12 C8 107.5(2)
C10 C11 C12 C8 -12.2(2)
C25 C11 C12 C1 50.6(3)
C27 C11 C12 C1 -71.8(3)
C10 C11 C12 C1 168.5(2)
C2 C3 C13 C14 -47.1(3)
C15 C3 C13 C14 -169.54(19)
C4 C3 C13 C14 68.3(2)
C2 C3 C15 C16 174.09(18)
C13 C3 C15 C16 -61.4(2)
C4 C3 C15 C16 60.6(2)
C6 C5 C17 C18 178.4(2)
C19 C5 C17 C18 -59.3(3)
C4 C5 C17 C18 65.9(3)
C6 C5 C19 C20 -51.3(3)
C4 C5 C19 C20 63.9(3)
C17 C5 C19 C20 -171.2(2)
C8 C9 C21 C22 -178.8(2)
C23 C9 C21 C22 56.6(3)
C10 C9 C21 C22 -66.6(3)
C8 C9 C23 C24 -63.3(3)
C21 C9 C23 C24 61.4(3)
C10 C9 C23 C24 -174.5(2)
C12 C11 C25 C26 44.0(3)
C27 C11 C25 C26 167.22(19)
C10 C11 C25 C26 -69.9(2)
C12 C11 C27 C28 -164.44(19)
C25 C11 C27 C28 70.0(2)
C10 C11 C27 C28 -51.1(3)
Si1 P1 C29 C30 -90.92(17)
Si1 P1 C29 C40 100.77(16)
C40 C29 C30 C34 -5.6(3)
P1 C29 C30 C34 -174.22(16)
C40 C29 C30 C31 172.0(2)
P1 C29 C30 C31 3.4(3)
C34 C30 C31 C43 -107.2(2)
C29 C30 C31 C43 75.0(3)
C34 C30 C31 C32 11.9(2)
C29 C30 C31 C32 -165.9(2)
C34 C30 C31 C41 128.9(2)
C29 C30 C31 C41 -48.8(3)
C30 C31 C32 C33 -23.3(2)
C43 C31 C32 C33 94.9(2)
C41 C31 C32 C33 -144.20(19)
C31 C32 C33 C34 25.1(2)
C31 C32 C33 C45 143.4(2)
C31 C32 C33 C47 -93.0(2)
C29 C30 C34 C35 4.9(3)
C31 C30 C34 C35 -173.2(2)
C29 C30 C34 C33 -178.00(19)
C31 C30 C34 C33 4.0(3)
C32 C33 C34 C35 159.0(2)
C45 C33 C34 C35 41.1(3)
C47 C33 C34 C35 -83.6(3)
C32 C33 C34 C30 -18.0(2)
C45 C33 C34 C30 -135.9(2)
C47 C33 C34 C30 99.5(2)
C30 C34 C35 C36 -1.0(3)
C33 C34 C35 C36 -177.7(2)
C34 C35 C36 C40 -2.1(3)
C34 C35 C36 C37 173.7(2)
C35 C36 C37 C49 -57.3(3)
C40 C36 C37 C49 118.7(2)
C35 C36 C37 C38 -174.9(2)
C40 C36 C37 C38 1.1(2)
C35 C36 C37 C51 66.6(3)
C40 C36 C37 C51 -117.3(2)
C36 C37 C38 C39 -4.2(2)
C49 C37 C38 C39 -120.8(2)
C51 C37 C38 C39 116.6(2)
C37 C38 C39 C40 5.5(2)
C37 C38 C39 C55 -115.2(2)
C37 C38 C39 C53 126.8(2)
C35 C36 C40 C29 1.2(3)
C37 C36 C40 C29 -175.10(19)
C35 C36 C40 C39 178.68(19)
C37 C36 C40 C39 2.4(3)
C30 C29 C40 C36 2.6(3)
P1 C29 C40 C36 171.33(16)
C30 C29 C40 C39 -174.4(2)
P1 C29 C40 C39 -5.6(3)
C55 C39 C40 C36 114.5(2)
C53 C39 C40 C36 -123.3(2)
C38 C39 C40 C36 -4.8(2)
C55 C39 C40 C29 -68.3(3)
C53 C39 C40 C29 53.9(3)
C38 C39 C40 C29 172.5(2)
C30 C31 C41 C42 -43.3(3)
C43 C31 C41 C42 -167.90(19)
C32 C31 C41 C42 69.6(2)
C30 C31 C43 C44 171.5(2)
C32 C31 C43 C44 58.7(3)
C41 C31 C43 C44 -61.9(3)
C34 C33 C45 C46 164.3(2)
C32 C33 C45 C46 52.8(3)
C47 C33 C45 C46 -70.6(3)
C34 C33 C47 C48 63.0(3)
C32 C33 C47 C48 174.3(2)
C45 C33 C47 C48 -62.0(3)
C36 C37 C49 C50 -178.2(2)
C38 C37 C49 C50 -65.8(3)
C51 C37 C49 C50 56.4(3)
C36 C37 C51 C52 -73.7(3)
C49 C37 C51 C52 49.6(3)
C38 C37 C51 C52 172.2(2)
C40 C39 C53 C54 46.6(3)
C55 C39 C53 C54 171.60(19)
C38 C39 C53 C54 -68.6(2)
C40 C39 C55 C56 -58.1(3)
C53 C39 C55 C56 176.37(19)
C38 C39 C55 C56 57.2(3)
C70 C57 C58 C59 -0.6(3)
C70 C57 C58 Si1 177.48(16)
C1 Si1 C58 C57 -178.24(17)
P1 Si1 C58 C57 2.0(2)
C1 Si1 C58 C59 -0.2(2)
P1 Si1 C58 C59 -179.96(14)
C57 C58 C59 C60 0.7(3)
Si1 C58 C59 C60 -177.44(17)
C58 C59 C60 C61 0.1(3)
C59 C60 C61 C62 177.9(2)
C59 C60 C61 C70 -0.9(3)
C70 C61 C62 C63 0.1(3)
C60 C61 C62 C63 -178.6(2)
C61 C62 C63 C64 -179.5(2)
C61 C62 C63 C68 0.2(3)
C62 C63 C64 C65 -179.7(3)
C68 C63 C64 C65 0.6(4)
C63 C64 C65 C66 -0.2(4)
C64 C65 C66 C67 0.0(4)
C65 C66 C67 C68 -0.2(4)
C66 C67 C68 C69 -179.4(2)
C66 C67 C68 C63 0.6(3)
C62 C63 C68 C69 -0.4(3)
C64 C63 C68 C69 179.3(2)
C62 C63 C68 C67 179.6(2)
C64 C63 C68 C67 -0.7(3)
C67 C68 C69 C70 -179.7(2)
C63 C68 C69 C70 0.3(3)
C68 C69 C70 C57 177.6(2)
C68 C69 C70 C61 0.0(3)
C58 C57 C70 C69 -177.7(2)
C58 C57 C70 C61 -0.2(3)
C62 C61 C70 C69 -0.2(3)
C60 C61 C70 C69 178.6(2)
C62 C61 C70 C57 -177.9(2)
C60 C61 C70 C57 0.9(3)
C104 O1 C101 C102 9.8(4)
O1 C101 C102 C103 16.3(4)
C101 C102 C103 C104 -34.5(4)
C101 O1 C104 C103 -32.2(4)
C102 C103 C104 O1 41.4(4)
C204 O2 C201 C202 -13.8(8)
O2 C201 C202 C203 35.6(6)
C201 C202 C203 C204 -41.7(4)
C201 O2 C204 C203 -14.1(8)
C202 C203 C204 O2 35.8(6)
